data_7241531
loop_
_publ_author_name
'Mannava, M. K. Chaitanya'
'Gunnam, Anilkumar'
'Lodagekar, Anurag'
'Shastri, Nalini R.'
'Nangia, Ashwini K.'
'Solomon, K. Anand'

_publ_section_title
;
 Enhanced solubility, permeability, and tabletability of nicorandil by
 salt and cocrystal formation
;
_journal_issue 1
_journal_name_full CrystEngComm
_journal_page_first 227
_journal_page_last 237
_journal_paper_doi 10.1039/D0CE01316A
_journal_volume 23
_journal_year 2021
_chemical_formula_moiety 'C8 H10 N3 O4, C4 H3 O4'
_chemical_formula_sum 'C12 H13 N3 O8'
_chemical_formula_weight 327.25
_chemical_melting_point 382.55
_chemical_name_common 'Nicorandil-Fumaric acid salt'
_space_group_crystal_system orthorhombic
_space_group_IT_number 29
_space_group_name_Hall 'P 2c -2ac'
_space_group_name_H-M_alt 'P c a 21'
_atom_sites_solution_hydrogens mixed
_audit_creation_date 2020-08-30
_audit_creation_method
;
Olex2 1.3
(compiled 2020.06.28 svn.raecde09e for OlexSys, GUI svn.r6145)
;
_audit_update_record
;
2020-08-30 deposited with the CCDC.	2020-11-02 downloaded from the CCDC.
;
_cell_angle_alpha 90.00(3)
_cell_angle_beta 90.00(3)
_cell_angle_gamma 90.00(3)
_cell_formula_units_Z 4
_cell_length_a 29.813(6)
_cell_length_b 4.787(2)
_cell_length_c 9.861(2)
_cell_measurement_reflns_used 4625
_cell_measurement_temperature 296.15
_cell_measurement_theta_max 24.92
_cell_measurement_theta_min 3.42
_cell_volume 1407.3(7)
_computing_molecular_graphics 'Olex2 1.3 (Dolomanov et al., 2009)'
_computing_publication_material 'Olex2 1.3 (Dolomanov et al., 2009)'
_computing_structure_refinement 'SHELXL 2018/3 (Sheldrick, 2015)'
_computing_structure_solution 'SHELXT 2014/5 (Sheldrick, 2014)'
_diffrn_ambient_temperature 296.15
_diffrn_measured_fraction_theta_full 0.988
_diffrn_measured_fraction_theta_max 0.987
_diffrn_measurement_device_type 'Bruker APEX-II CCD'
_diffrn_measurement_method '\f and \w scans'
_diffrn_radiation_type MoK\a
_diffrn_radiation_wavelength 0.71076
_diffrn_reflns_av_R_equivalents 0.0175
_diffrn_reflns_av_unetI/netI 0.0192
_diffrn_reflns_Laue_measured_fraction_full 0.988
_diffrn_reflns_Laue_measured_fraction_max 0.987
_diffrn_reflns_limit_h_max 35
_diffrn_reflns_limit_h_min -30
_diffrn_reflns_limit_k_max 5
_diffrn_reflns_limit_k_min -5
_diffrn_reflns_limit_l_max 11
_diffrn_reflns_limit_l_min -9
_diffrn_reflns_number 7162
_diffrn_reflns_point_group_measured_fraction_full 0.951
_diffrn_reflns_point_group_measured_fraction_max 0.950
_diffrn_reflns_theta_full 25.000
_diffrn_reflns_theta_max 25.017
_diffrn_reflns_theta_min 3.427
_diffrn_standards_number 0
_exptl_absorpt_coefficient_mu 0.132
_exptl_absorpt_correction_type none
_exptl_crystal_colour colourless
_exptl_crystal_colour_primary colourless
_exptl_crystal_density_diffrn 1.545
_exptl_crystal_description plate
_exptl_crystal_F_000 680
_exptl_crystal_size_max 0.2
_exptl_crystal_size_mid 0.16
_exptl_crystal_size_min 0.15
_refine_diff_density_max 0.125
_refine_diff_density_min -0.137
_refine_diff_density_rms 0.032
_refine_ls_abs_structure_details
;
 Flack x determined using 947 quotients [(I+)-(I-)]/[(I+)+(I-)]
 (Parsons, Flack and Wagner, Acta Cryst. B69 (2013) 249-259).
;
_refine_ls_abs_structure_Flack -0.2(3)
_refine_ls_extinction_method none
_refine_ls_goodness_of_fit_ref 1.072
_refine_ls_hydrogen_treatment mixed
_refine_ls_matrix_type full
_refine_ls_number_parameters 220
_refine_ls_number_reflns 2353
_refine_ls_number_restraints 1
_refine_ls_restrained_S_all 1.072
_refine_ls_R_factor_all 0.0307
_refine_ls_R_factor_gt 0.0284
_refine_ls_shift/su_max 0.000
_refine_ls_shift/su_mean 0.000
_refine_ls_structure_factor_coef Fsqd
_refine_ls_weighting_details 'w=1/[\s^2^(Fo^2^)+(0.0425P)^2^+0.1492P] where P=(Fo^2^+2Fc^2^)/3'
_refine_ls_weighting_scheme calc
_refine_ls_wR_factor_gt 0.0690
_refine_ls_wR_factor_ref 0.0706
_reflns_Friedel_coverage 0.807
_reflns_Friedel_fraction_full 0.909
_reflns_Friedel_fraction_max 0.907
_reflns_number_gt 2245
_reflns_number_total 2353
_reflns_threshold_expression 'I > 2\s(I)'
_cod_data_source_file d0ce01316a2.cif
_cod_data_source_block NCR_FA
_cod_depositor_comments 'Adding full bibliography for 7241531--7241532.cif.'
_cod_original_cell_volume 1407.2(7)
_cod_database_code 7241531
_shelx_shelxl_version_number 2018/3
_shelx_space_group_comment
;
The symmetry employed for this shelxl refinement is uniquely defined
by the following loop, which should always be used as a source of
symmetry information in preference to the above space-group names.
They are only intended as comments.
;
_shelx_estimated_absorpt_t_max 0.980
_shelx_estimated_absorpt_t_min 0.974
_olex2_refinement_description
;
1. Fixed Uiso
 At 1.2 times of:
  All C(H) groups, All C(H,H) groups
2.a Secondary CH2 refined with riding coordinates:
 C8(H8A,H8B), C7(H7A,H7B)
2.b Aromatic/amide H refined with riding coordinates:
 C1(H1A), C11(H11), C3(H3), C10(H10), C5(H5), C4(H4)
;
_olex2_submission_special_instructions 'No special instructions were received'

loop_
_space_group_symop_operation_xyz
'x, y, z'
'-x, -y, z+1/2'
'x+1/2, -y, z'
'-x+1/2, y, z+1/2'

loop_
_atom_site_label
_atom_site_type_symbol
_atom_site_fract_x
_atom_site_fract_y
_atom_site_fract_z
_atom_site_U_iso_or_equiv
_atom_site_adp_type
_atom_site_occupancy
_atom_site_site_symmetry_order
_atom_site_calc_flag
_atom_site_refinement_flags_posn
_atom_site_refinement_flags_adp
_atom_site_refinement_flags_occupancy
_atom_site_disorder_assembly
_atom_site_disorder_group
O2 O 0.61998(6) 0.2158(3) 0.08875(18) 0.0427(4) Uani 1 1 d . . . . .
O8 O 0.79107(6) 0.3753(5) 0.9084(2) 0.0634(6) Uani 1 1 d . . . . .
O5 O 0.63823(6) 0.0422(4) 0.7610(2) 0.0575(6) Uani 1 1 d . . . . .
O6 O 0.68325(6) -0.1733(5) 0.6209(2) 0.0636(6) Uani 1 1 d . . . . .
O1 O 0.55027(6) 0.0174(4) 0.3248(2) 0.0588(5) Uani 1 1 d . . . . .
O4 O 0.59164(8) -0.1792(4) 0.0067(2) 0.0673(6) Uani 1 1 d . . . . .
O7 O 0.74398(6) 0.6300(4) 1.0289(2) 0.0589(5) Uani 1 1 d . . . . .
N1 N 0.58265(6) 0.6715(5) 0.6654(2) 0.0404(5) Uani 1 1 d . . . . .
N3 N 0.58791(7) 0.0675(5) 0.0148(2) 0.0454(5) Uani 1 1 d . . . . .
O3 O 0.55951(7) 0.2126(5) -0.0320(3) 0.0676(6) Uani 1 1 d . . . . .
N2 N 0.62289(7) 0.0716(5) 0.3760(2) 0.0424(5) Uani 1 1 d . . . . .
C1 C 0.59604(8) 0.5019(5) 0.5660(3) 0.0374(5) Uani 1 1 d . . . . .
H1A H 0.625424 0.512618 0.534758 0.045 Uiso 1 1 calc R U . . .
C2 C 0.56712(7) 0.3117(5) 0.5091(2) 0.0350(5) Uani 1 1 d . . . . .
C11 C 0.71305(7) 0.3220(5) 0.8727(3) 0.0397(6) Uani 1 1 d . . . . .
H11 H 0.684931 0.389636 0.897005 0.048 Uiso 1 1 calc R U . . .
C6 C 0.57947(8) 0.1215(5) 0.3948(3) 0.0375(5) Uani 1 1 d . . . . .
C3 C 0.52393(8) 0.2995(5) 0.5601(3) 0.0447(6) Uani 1 1 d . . . . .
H3 H 0.503494 0.173542 0.523496 0.054 Uiso 1 1 calc R U . . .
C12 C 0.75344(8) 0.4433(5) 0.9376(3) 0.0403(6) Uani 1 1 d . . . . .
C10 C 0.71572(8) 0.1236(5) 0.7829(3) 0.0424(6) Uani 1 1 d . . . . .
H10 H 0.744150 0.061765 0.758229 0.051 Uiso 1 1 calc R U . . .
C9 C 0.67669(7) -0.0102(5) 0.7173(3) 0.0391(5) Uani 1 1 d . . . . .
C8 C 0.65459(8) 0.0432(6) 0.1478(3) 0.0471(6) Uani 1 1 d . . . . .
H8A H 0.679861 0.160424 0.172345 0.056 Uiso 1 1 calc R U . . .
H8B H 0.664864 -0.089751 0.080434 0.056 Uiso 1 1 calc R U . . .
C5 C 0.54121(8) 0.6599(6) 0.7149(3) 0.0458(6) Uani 1 1 d . . . . .
H5 H 0.532765 0.780387 0.784342 0.055 Uiso 1 1 calc R U . . .
C7 C 0.63925(9) -0.1127(6) 0.2708(3) 0.0463(6) Uani 1 1 d . . . . .
H7A H 0.615551 -0.241114 0.245114 0.056 Uiso 1 1 calc R U . . .
H7B H 0.664029 -0.222024 0.306111 0.056 Uiso 1 1 calc R U . . .
C4 C 0.51098(8) 0.4724(6) 0.6647(3) 0.0500(7) Uani 1 1 d . . . . .
H4 H 0.482154 0.461639 0.700352 0.060 Uiso 1 1 calc R U . . .
H7 H 0.7723(12) 0.713(8) 1.066(4) 0.097(13) Uiso 1 1 d . . . . .
H2 H 0.6405(10) 0.136(6) 0.425(3) 0.048(8) Uiso 1 1 d . . . . .
H1 H 0.6058(10) 0.827(7) 0.699(4) 0.075(10) Uiso 1 1 d . . . . .

loop_
_atom_site_aniso_label
_atom_site_aniso_U_11
_atom_site_aniso_U_22
_atom_site_aniso_U_33
_atom_site_aniso_U_23
_atom_site_aniso_U_13
_atom_site_aniso_U_12
O2 0.0413(9) 0.0405(9) 0.0463(10) -0.0039(8) -0.0025(7) -0.0035(7)
O8 0.0302(9) 0.0755(13) 0.0844(15) -0.0329(12) 0.0033(9) -0.0032(9)
O5 0.0283(8) 0.0729(13) 0.0713(14) -0.0303(11) 0.0067(8) -0.0067(8)
O6 0.0359(9) 0.0899(15) 0.0651(13) -0.0370(13) 0.0061(9) -0.0033(10)
O1 0.0368(9) 0.0711(12) 0.0684(12) -0.0289(11) -0.0087(9) -0.0072(9)
O4 0.0930(16) 0.0427(12) 0.0662(14) -0.0064(10) -0.0207(12) -0.0128(10)
O7 0.0341(10) 0.0752(13) 0.0673(13) -0.0304(11) -0.0044(9) 0.0033(9)
N1 0.0364(10) 0.0442(11) 0.0406(11) -0.0026(9) -0.0007(9) -0.0054(9)
N3 0.0451(12) 0.0487(13) 0.0424(12) -0.0003(10) -0.0037(10) -0.0087(11)
O3 0.0498(12) 0.0774(14) 0.0756(14) 0.0098(13) -0.0167(11) 0.0064(11)
N2 0.0329(11) 0.0556(12) 0.0388(11) -0.0061(10) -0.0068(10) 0.0005(10)
C1 0.0303(11) 0.0424(12) 0.0396(13) 0.0040(11) -0.0022(9) -0.0039(10)
C2 0.0324(11) 0.0383(12) 0.0345(12) 0.0058(10) -0.0057(9) -0.0023(9)
C11 0.0269(11) 0.0463(13) 0.0459(14) -0.0004(12) 0.0031(10) -0.0026(9)
C6 0.0327(11) 0.0402(12) 0.0395(12) 0.0045(11) -0.0059(10) -0.0032(10)
C3 0.0348(12) 0.0522(14) 0.0470(15) -0.0002(12) -0.0039(11) -0.0096(11)
C12 0.0309(12) 0.0442(12) 0.0459(15) -0.0021(11) 0.0027(10) 0.0000(11)
C10 0.0283(11) 0.0501(13) 0.0487(14) -0.0051(13) 0.0042(11) -0.0008(10)
C9 0.0332(11) 0.0443(13) 0.0399(13) -0.0049(12) 0.0026(10) -0.0027(10)
C8 0.0335(12) 0.0568(15) 0.0508(16) -0.0072(13) 0.0012(12) 0.0046(11)
C5 0.0414(13) 0.0560(15) 0.0399(13) -0.0017(13) 0.0025(11) -0.0009(11)
C7 0.0438(13) 0.0481(14) 0.0471(15) -0.0014(12) -0.0052(11) 0.0114(12)
C4 0.0339(12) 0.0654(16) 0.0508(17) -0.0037(14) 0.0059(12) -0.0075(12)

loop_
_atom_type_symbol
_atom_type_description
_atom_type_scat_dispersion_real
_atom_type_scat_dispersion_imag
_atom_type_scat_source
C C 0.0033 0.0016 'International Tables Vol C Tables 4.2.6.8 and 6.1.1.4'
H H 0.0000 0.0000 'International Tables Vol C Tables 4.2.6.8 and 6.1.1.4'
N N 0.0061 0.0033 'International Tables Vol C Tables 4.2.6.8 and 6.1.1.4'
O O 0.0106 0.0060 'International Tables Vol C Tables 4.2.6.8 and 6.1.1.4'

loop_
_geom_angle_atom_site_label_1
_geom_angle_atom_site_label_2
_geom_angle_atom_site_label_3
_geom_angle
_geom_angle_site_symmetry_1
_geom_angle_site_symmetry_3
_geom_angle_publ_flag
N3 O2 C8 114.14(19) . . ?
C12 O7 H7 110(2) . . ?
C1 N1 H1 117.3(19) . . ?
C5 N1 C1 121.5(2) . . ?
C5 N1 H1 121.1(19) . . ?
O4 N3 O2 118.4(2) . . ?
O3 N3 O2 113.2(2) . . ?
O3 N3 O4 128.4(2) . . ?
C6 N2 C7 122.5(2) . . ?
C6 N2 H2 120(2) . . ?
C7 N2 H2 117(2) . . ?
N1 C1 H1A 119.5 . . ?
N1 C1 C2 121.0(2) . . ?
C2 C1 H1A 119.5 . . ?
C1 C2 C6 123.8(2) . . ?
C1 C2 C3 117.6(2) . . ?
C3 C2 C6 118.5(2) . . ?
C12 C11 H11 119.0 . . ?
C10 C11 H11 119.0 . . ?
C10 C11 C12 122.0(2) . . ?
O1 C6 N2 122.9(3) . . ?
O1 C6 C2 120.0(2) . . ?
N2 C6 C2 117.0(2) . . ?
C2 C3 H3 119.8 . . ?
C4 C3 C2 120.5(2) . . ?
C4 C3 H3 119.8 . . ?
O8 C12 O7 123.7(2) . . ?
O8 C12 C11 123.2(2) . . ?
O7 C12 C11 113.1(2) . . ?
C11 C10 H10 117.8 . . ?
C11 C10 C9 124.5(2) . . ?
C9 C10 H10 117.8 . . ?
O5 C9 C10 119.0(2) . . ?
O6 C9 O5 122.2(2) . . ?
O6 C9 C10 118.8(2) . . ?
O2 C8 H8A 108.9 . . ?
O2 C8 H8B 108.9 . . ?
O2 C8 C7 113.22(19) . . ?
H8A C8 H8B 107.7 . . ?
C7 C8 H8A 108.9 . . ?
C7 C8 H8B 108.9 . . ?
N1 C5 H5 119.7 . . ?
N1 C5 C4 120.5(3) . . ?
C4 C5 H5 119.7 . . ?
N2 C7 C8 112.3(2) . . ?
N2 C7 H7A 109.1 . . ?
N2 C7 H7B 109.1 . . ?
C8 C7 H7A 109.1 . . ?
C8 C7 H7B 109.1 . . ?
H7A C7 H7B 107.9 . . ?
C3 C4 H4 120.6 . . ?
C5 C4 C3 118.8(2) . . ?
C5 C4 H4 120.6 . . ?

loop_
_geom_bond_atom_site_label_1
_geom_bond_atom_site_label_2
_geom_bond_distance
_geom_bond_site_symmetry_2
_geom_bond_publ_flag
O2 N3 1.396(3) . ?
O2 C8 1.444(3) . ?
O8 C12 1.203(3) . ?
O5 C9 1.250(3) . ?
O6 C9 1.246(3) . ?
O1 C6 1.218(3) . ?
O4 N3 1.189(3) . ?
O7 C12 1.300(3) . ?
O7 H7 1.00(4) . ?
N1 C1 1.333(3) . ?
N1 C5 1.330(3) . ?
N1 H1 1.07(4) . ?
N3 O3 1.189(3) . ?
N2 C6 1.329(3) . ?
N2 C7 1.447(3) . ?
N2 H2 0.78(3) . ?
C1 H1A 0.9300 . ?
C1 C2 1.374(3) . ?
C2 C6 1.495(4) . ?
C2 C3 1.383(3) . ?
C11 H11 0.9300 . ?
C11 C12 1.482(3) . ?
C11 C10 1.301(4) . ?
C3 H3 0.9300 . ?
C3 C4 1.377(4) . ?
C10 H10 0.9300 . ?
C10 C9 1.477(3) . ?
C8 H8A 0.9700 . ?
C8 H8B 0.9700 . ?
C8 C7 1.495(4) . ?
C5 H5 0.9300 . ?
C5 C4 1.365(4) . ?
C7 H7A 0.9700 . ?
C7 H7B 0.9700 . ?
C4 H4 0.9300 . ?

loop_
_geom_torsion_atom_site_label_1
_geom_torsion_atom_site_label_2
_geom_torsion_atom_site_label_3
_geom_torsion_atom_site_label_4
_geom_torsion
_geom_torsion_site_symmetry_1
_geom_torsion_site_symmetry_2
_geom_torsion_site_symmetry_3
_geom_torsion_site_symmetry_4
_geom_torsion_publ_flag
O2 C8 C7 N2 -58.0(3) . . . . ?
N1 C1 C2 C6 178.1(2) . . . . ?
N1 C1 C2 C3 -1.0(3) . . . . ?
N1 C5 C4 C3 -1.2(4) . . . . ?
N3 O2 C8 C7 -76.1(3) . . . . ?
C1 N1 C5 C4 -0.1(4) . . . . ?
C1 C2 C6 O1 -159.3(2) . . . . ?
C1 C2 C6 N2 21.5(3) . . . . ?
C1 C2 C3 C4 -0.3(4) . . . . ?
C2 C3 C4 C5 1.4(4) . . . . ?
C11 C10 C9 O5 -9.3(4) . . . . ?
C11 C10 C9 O6 171.2(3) . . . . ?
C6 N2 C7 C8 98.6(3) . . . . ?
C6 C2 C3 C4 -179.5(2) . . . . ?
C3 C2 C6 O1 19.8(3) . . . . ?
C3 C2 C6 N2 -159.3(2) . . . . ?
C12 C11 C10 C9 178.4(2) . . . . ?
C10 C11 C12 O8 2.8(4) . . . . ?
C10 C11 C12 O7 -177.1(2) . . . . ?
C8 O2 N3 O4 -0.1(3) . . . . ?
C8 O2 N3 O3 179.4(2) . . . . ?
C5 N1 C1 C2 1.3(4) . . . . ?
C7 N2 C6 O1 -0.3(4) . . . . ?
C7 N2 C6 C2 178.8(2) . . . . ?
